data_7249959
loop_
_publ_author_name
'Havl\%ujov\'a, Tereza'
'Hri\<nov\'a, Erika'
'Zme\<skalov\'a, Eli\<ska'
'Ku\<cer\'akov\'a, Monika'
'Ridvan, Lud\<ek'
'\<So\'o\<s, Miroslav'

_publ_section_title
;
 Pharmaceutical salts of venetoclax with dicarboxylic and sulfonic acids:
 solid-state characterization and dissolution performance
;
_journal_issue 12
_journal_name_full CrystEngComm
_journal_page_first 1816
_journal_page_last 1829
_journal_paper_doi 10.1039/D4CE01121J
_journal_volume 27
_journal_year 2025
_chemical_formula_moiety 'C59 H66 Cl1 N7 O13 S3'
_chemical_formula_sum 'C59 H66 Cl N7 O13 S3'
_chemical_formula_weight 1212.86
_chemical_name_systematic Venetoclax
_space_group_IT_number 2
_space_group_name_Hall '-P 1'
_space_group_name_H-M_alt 'P -1'
_symmetry_cell_setting triclinic
_symmetry_space_group_name_H-M 'P -1'
_atom_sites_solution_hydrogens difmap
_atom_sites_solution_primary other
_audit_update_record
;
2024-10-25 deposited with the CCDC.	2025-02-12 downloaded from the CCDC.
;
_cell_angle_alpha 109.4801(9)
_cell_angle_beta 95.9264(8)
_cell_angle_gamma 109.2612(9)
_cell_formula_units_Z 2
_cell_length_a 12.19350(10)
_cell_length_b 15.73850(10)
_cell_length_c 17.4811(2)
_cell_measurement_reflns_used 58145
_cell_measurement_temperature 95
_cell_measurement_theta_max 73
_cell_measurement_theta_min 3
_cell_volume 2898.70(5)
_computing_cell_refinement
; 
 CrysAlisPro (Rigaku Oxford Diffraction, 2017) 
;
_computing_data_collection 'SuperNova, (Oxford Diffraction, 2010)'
_computing_data_reduction
; 
 CrysAlisPro (Rigaku Oxford Diffraction, 2017) 
;
_computing_molecular_graphics 'CAMERON (Watkin et al., 1996)'
_computing_publication_material 'CRYSTALS (Betteridge et al., 2003)'
_computing_structure_refinement 'CRYSTALS (Betteridge et al., 2003)'
_computing_structure_solution 'Superflip (Palatinus & Chapuis, 2007)'
_diffrn_ambient_temperature 95
_diffrn_measured_fraction_theta_full 0.996
_diffrn_measured_fraction_theta_max 0.986
_diffrn_measurement_device Area
_diffrn_measurement_device_type 'Oxford Diffraction SuperNova'
_diffrn_measurement_method \w
_diffrn_radiation_monochromator 'focussing mirrors'
_diffrn_radiation_type 'Cu K\a'
_diffrn_radiation_wavelength 1.54184
_diffrn_reflns_av_R_equivalents 0.045
_diffrn_reflns_limit_h_max 14
_diffrn_reflns_limit_h_min -15
_diffrn_reflns_limit_k_max 19
_diffrn_reflns_limit_k_min -19
_diffrn_reflns_limit_l_max 21
_diffrn_reflns_limit_l_min -21
_diffrn_reflns_number 100705
_diffrn_reflns_theta_full 69.792
_diffrn_reflns_theta_max 73.465
_diffrn_reflns_theta_min 2.762
_diffrn_standards_number 0
_exptl_absorpt_coefficient_mu 2.184
_exptl_absorpt_correction_T_max 0.81
_exptl_absorpt_correction_T_min 0.56
_exptl_absorpt_correction_type multi-scan
_exptl_absorpt_process_details
; 
 CrysAlisPro (Rigaku Oxford Diffraction, 2017) 
;
_exptl_crystal_colour yellow
_exptl_crystal_density_diffrn 1.390
_exptl_crystal_density_method 'not measured'
_exptl_crystal_description block
_exptl_crystal_F_000 1276
_exptl_crystal_recrystallization_method 'Re-crystallisation from solvent: Acetonitrile'
_exptl_crystal_size_max 0.156
_exptl_crystal_size_mid 0.140
_exptl_crystal_size_min 0.099
_refine_diff_density_max 0.71
_refine_diff_density_min -0.75
_refine_ls_extinction_method None
_refine_ls_goodness_of_fit_ref 0.9078
_refine_ls_hydrogen_treatment mixed
_refine_ls_matrix_type full
_refine_ls_number_parameters 768
_refine_ls_number_reflns 11458
_refine_ls_number_restraints 21
_refine_ls_R_factor_all 0.0511
_refine_ls_R_factor_gt 0.0472
_refine_ls_shift/su_max 0.0006019
_refine_ls_shift/su_mean 0.0000321
_refine_ls_structure_factor_coef Fsqd
_refine_ls_weighting_details
;
 Method= Modified Sheldrick 
 w=1/[\s^2^(F^2^) + ( 0.00P)^2^ +18.96P] 
 ,where P=(max(Fo^2^,0) + 2Fc^2^)/3 
;
_refine_ls_weighting_scheme calc
_refine_ls_wR_factor_all 0.1379
_refine_ls_wR_factor_gt 0.1351
_refine_ls_wR_factor_ref 0.1374
_reflns_limit_h_max 14
_reflns_limit_h_min -15
_reflns_limit_k_max 18
_reflns_limit_k_min -19
_reflns_limit_l_max 21
_reflns_limit_l_min 0
_reflns_number_gt 10350
_reflns_number_total 11510
_reflns_threshold_expression I>2.0\s(I)
_oxford_diffrn_Wilson_B_factor 1.45
_oxford_diffrn_Wilson_scale 0.05
_oxford_refine_ls_r_factor_ref 0.0510
_oxford_refine_ls_scale 4.13(4)
_oxford_reflns_number_all 11466
_cod_data_source_file d4ce01121j2.cif
_cod_data_source_block I_CCDC4
_cod_depositor_comments 'Adding full bibliography for 7249955--7249959.cif.'
_cod_original_sg_symbol_H-M 'P -1 '
_cod_original_formula_sum 'C59 H66 Cl1 N7 O13 S3'
_cod_database_code 7249959
_oxford_refine_reflns_threshold_expression_ref I>-3.0\s(I)

loop_
_symmetry_equiv_pos_as_xyz
x,y,z
-x,-y,-z

loop_
_atom_site_label
_atom_site_type_symbol
_atom_site_fract_x
_atom_site_fract_y
_atom_site_fract_z
_atom_site_U_iso_or_equiv
_atom_site_occupancy
_atom_site_adp_type
_atom_site_refinement_flags_posn
_atom_site_refinement_flags_adp
_atom_site_refinement_flags_occupancy
_atom_site_disorder_assembly
_atom_site_disorder_group
_atom_site_attached_hydrogens
Cl1 Cl 1.35801(8) 0.92899(7) 0.79687(6) 0.0330 1.0000 Uani . . . . . .
C2 C 1.2315(3) 0.8538(2) 0.7145(2) 0.0237 1.0000 Uani . . . . . .
C3 C 1.1253(3) 0.8657(3) 0.7183(2) 0.0252 1.0000 Uani . . . . . .
C4 C 1.0247(3) 0.8044(3) 0.6530(2) 0.0239 1.0000 Uani . . . . . .
C5 C 1.0309(3) 0.7320(2) 0.5840(2) 0.0201 1.0000 Uani . . . . . .
C6 C 1.1415(3) 0.7242(3) 0.5810(2) 0.0317 1.0000 Uani . . . . . .
C7 C 1.2419(3) 0.7838(3) 0.6463(2) 0.0339 1.0000 Uani . . . . . .
C8 C 0.9256(3) 0.6681(2) 0.5113(2) 0.0205 1.0000 Uani . . . . . .
C9 C 0.8344(3) 0.5909(2) 0.5096(2) 0.0194 1.0000 Uani . . . . . .
C10 C 0.8379(3) 0.5533(2) 0.57802(19) 0.0183 1.0000 Uani D . . . . .
N11 N 0.7286(2) 0.53902(19) 0.61322(16) 0.0163 1.0000 Uani D . . . . .
C12 C 0.7065(3) 0.6313(2) 0.64753(19) 0.0166 1.0000 Uani D . . . . .
C13 C 0.5977(3) 0.6135(2) 0.68402(19) 0.0165 1.0000 Uani . . . . . .
N14 N 0.6104(2) 0.57406(19) 0.74788(16) 0.0154 1.0000 Uani . . . . . .
C15 C 0.5478(3) 0.5856(2) 0.80926(19) 0.0158 1.0000 Uani . . . . . .
C16 C 0.5333(3) 0.6748(2) 0.84702(19) 0.0162 1.0000 Uani . . . . . .
C17 C 0.4866(3) 0.6910(2) 0.91681(19) 0.0143 1.0000 Uani . . . . . .
O18 O 0.49351(18) 0.78619(15) 0.95845(13) 0.0159 1.0000 Uani . . . . . .
C19 C 0.3909(3) 0.8047(2) 0.95067(19) 0.0147 1.0000 Uani . . . . . .
C20 C 0.2855(3) 0.7428(2) 0.89044(19) 0.0166 1.0000 Uani . . . . . .
C21 C 0.1908(3) 0.7726(2) 0.8890(2) 0.0169 1.0000 Uani . . . . . .
C22 C 0.2059(3) 0.8642(2) 0.9503(2) 0.0176 1.0000 Uani D . . . . .
N23 N 0.1038(2) 0.8799(2) 0.93968(18) 0.0199 1.0000 Uani D . . . . .
C24 C 0.0223(3) 0.8000(2) 0.8719(2) 0.0220 1.0000 Uani D . . . . .
C25 C 0.0716(3) 0.7338(2) 0.8395(2) 0.0207 1.0000 Uani . . . . . .
N26 N 0.3086(2) 0.92278(19) 1.00765(17) 0.0167 1.0000 Uani D . . . . .
C27 C 0.4015(3) 0.8938(2) 1.0086(2) 0.0180 1.0000 Uani D . . . . .
C28 C 0.4468(3) 0.6203(2) 0.95038(19) 0.0146 1.0000 Uani . . . . . .
C29 C 0.4035(3) 0.6314(2) 1.02777(19) 0.0150 1.0000 Uani D . . . . .
O30 O 0.33500(19) 0.56250(16) 1.03875(14) 0.0180 1.0000 Uani . . . . . .
N31 N 0.4483(2) 0.72490(19) 1.08944(16) 0.0170 1.0000 Uani D . . . . .
S32 S 0.40707(6) 0.75095(5) 1.17941(5) 0.0153 1.0000 Uani D . . . . .
O33 O 0.4299(2) 0.69292(17) 1.22195(14) 0.0208 1.0000 Uani . . . . . .
O34 O 0.4638(2) 0.85520(17) 1.21878(14) 0.0212 1.0000 Uani . . . . . .
C35 C 0.2527(3) 0.7132(2) 1.14567(19) 0.0161 1.0000 Uani . . . . . .
C36 C 0.1766(3) 0.6283(2) 1.14794(19) 0.0163 1.0000 Uani . . . . . .
C37 C 0.0547(3) 0.5932(2) 1.11274(19) 0.0160 1.0000 Uani . . . . . .
N38 N -0.0189(2) 0.5052(2) 1.12066(17) 0.0194 1.0000 Uani . . . . . .
O39 O -0.1278(2) 0.46850(18) 1.08896(16) 0.0260 1.0000 Uani . . . . . .
O40 O 0.0290(2) 0.46897(19) 1.15933(17) 0.0300 1.0000 Uani . . . . . .
C41 C 0.0060(3) 0.6411(2) 1.0706(2) 0.0168 1.0000 Uani D . . . . .
N42 N -0.1095(2) 0.6078(2) 1.03171(17) 0.0183 1.0000 Uani D . . . . .
C43 C -0.1580(3) 0.6609(2) 0.9932(2) 0.0187 1.0000 Uani D . . . . .
C44 C -0.1656(3) 0.7519(2) 1.05839(19) 0.0166 1.0000 Uani . . . . . .
C45 C -0.2054(3) 0.8100(2) 1.0150(2) 0.0194 1.0000 Uani . . . . . .
C46 C -0.2307(3) 0.8917(2) 1.0760(2) 0.0211 1.0000 Uani . . . . . .
O47 O -0.3119(2) 0.85759(17) 1.12320(15) 0.0217 1.0000 Uani . . . . . .
C48 C -0.2649(3) 0.8132(3) 1.1704(2) 0.0238 1.0000 Uani . . . . . .
C49 C -0.2502(3) 0.7240(3) 1.1123(2) 0.0216 1.0000 Uani . . . . . .
C50 C 0.0897(3) 0.7299(2) 1.0715(2) 0.0185 1.0000 Uani . . . . . .
C51 C 0.2082(3) 0.7655(2) 1.1085(2) 0.0175 1.0000 Uani . . . . . .
C52 C 0.4529(3) 0.5302(2) 0.9083(2) 0.0171 1.0000 Uani . . . . . .
C53 C 0.5026(3) 0.5125(2) 0.84032(19) 0.0168 1.0000 Uani . . . . . .
C54 C 0.6317(3) 0.4840(2) 0.7160(2) 0.0189 1.0000 Uani . . . . . .
C55 C 0.7416(3) 0.5012(2) 0.68015(19) 0.0178 1.0000 Uani D . . . . .
C56 C 0.7289(3) 0.5291(3) 0.4355(2) 0.0266 1.0000 Uani . . . . . .
C57 C 0.7272(3) 0.5722(3) 0.3693(2) 0.0319 1.0000 Uani . . . . . .
C58 C 0.8512(3) 0.6139(3) 0.3538(2) 0.0292 1.0000 Uani . . . . . .
C59 C 0.9324(3) 0.6958(3) 0.4361(2) 0.0252 1.0000 Uani . . . . . .
C60 C 0.8428(4) 0.6555(4) 0.2869(3) 0.0458 1.0000 Uani . . . . . .
C61 C 0.9026(4) 0.5353(3) 0.3248(2) 0.0403 1.0000 Uani . . . . . .
S62 S 0.53186(7) 0.30218(6) 0.47394(5) 0.0176 1.0000 Uani . . . . . .
O63 O 0.5153(2) 0.39522(16) 0.50577(14) 0.0209 1.0000 Uani . . . . . .
O64 O 0.5050(2) 0.25958(17) 0.38382(14) 0.0219 1.0000 Uani . . . . . .
O65 O 0.6485(2) 0.31341(18) 0.51562(15) 0.0238 1.0000 Uani . . . . . .
C66 C 0.4223(3) 0.2211(2) 0.5042(2) 0.0202 1.0000 Uani . . . . . .
C67 C 0.3035(3) 0.1787(2) 0.4591(2) 0.0232 1.0000 Uani . . . . . .
C68 C 0.2175(3) 0.1177(3) 0.4840(2) 0.0285 1.0000 Uani . . . . . .
C69 C 0.2481(4) 0.0962(3) 0.5523(2) 0.0334 1.0000 Uani . . . . . .
C70 C 0.3667(4) 0.1386(3) 0.5960(2) 0.0364 1.0000 Uani . . . . . .
C71 C 0.4538(3) 0.2013(3) 0.5726(2) 0.0283 1.0000 Uani . . . . . .
C72 C 0.1537(4) 0.0282(4) 0.5784(3) 0.0489 1.0000 Uani . . . . . .
S73 S 0.79609(7) 0.92161(6) 0.84698(5) 0.0205 1.0000 Uani . . . . . .
O74 O 0.7898(2) 0.82556(18) 0.79653(16) 0.0275 1.0000 Uani . . . . . .
O75 O 0.6919(2) 0.91570(17) 0.88405(15) 0.0232 1.0000 Uani . . . . . .
O76 O 0.9090(2) 0.98236(18) 0.91012(15) 0.0274 1.0000 Uani . . . . . .
C77 C 0.7858(3) 0.9826(2) 0.7795(2) 0.0207 1.0000 Uani . . . . . .
C78 C 0.6740(3) 0.9709(3) 0.7393(2) 0.0251 1.0000 Uani . . . . . .
C79 C 0.6673(4) 1.0196(3) 0.6871(2) 0.0303 1.0000 Uani . . . . . .
C80 C 0.7699(4) 1.0797(3) 0.6739(2) 0.0338 1.0000 Uani . . . . . .
C81 C 0.7597(5) 1.1345(4) 0.6189(3) 0.0537 1.0000 Uani . . . . . .
C82 C 0.8803(4) 1.0891(3) 0.7138(3) 0.0362 1.0000 Uani . . . . . .
C83 C 0.8893(3) 1.0407(3) 0.7657(2) 0.0291 1.0000 Uani . . . . . .
H31 H 1.1208 0.9147 0.7648 0.0311 1.0000 Uiso R . . . . .
H41 H 0.9508 0.8114 0.6547 0.0304 1.0000 Uiso R . . . . .
H61 H 1.1469 0.6765 0.5329 0.0394 1.0000 Uiso R . . . . .
H71 H 1.3158 0.7768 0.6443 0.0415 1.0000 Uiso R . . . . .
H101 H 0.9076 0.5997 0.6244 0.0237 1.0000 Uiso R . . . . .
H102 H 0.8440 0.4893 0.5559 0.0238 1.0000 Uiso R . . . . .
H122 H 0.7775 0.6817 0.6910 0.0210 1.0000 Uiso R . . . . .
H121 H 0.6928 0.6525 0.6020 0.0211 1.0000 Uiso R . . . . .
H132 H 0.5900 0.6757 0.7090 0.0219 1.0000 Uiso R . . . . .
H131 H 0.5265 0.5676 0.6394 0.0219 1.0000 Uiso R . . . . .
H161 H 0.5574 0.7239 0.8264 0.0206 1.0000 Uiso R . . . . .
H201 H 0.2790 0.6825 0.8515 0.0212 1.0000 Uiso R . . . . .
H241 H -0.0555 0.7942 0.8516 0.0270 1.0000 Uiso R . . . . .
H251 H 0.0347 0.6742 0.7931 0.0261 1.0000 Uiso R . . . . .
H271 H 0.4731 0.9351 1.0494 0.0230 1.0000 Uiso R . . . . .
H361 H 0.2067 0.5927 1.1723 0.0208 1.0000 Uiso R . . . . .
H432 H -0.2393 0.6169 0.9606 0.0239 1.0000 Uiso R . . . . .
H431 H -0.1100 0.6805 0.9556 0.0241 1.0000 Uiso R . . . . .
H441 H -0.0839 0.7941 1.0948 0.0220 1.0000 Uiso R . . . . .
H451 H -0.2784 0.7661 0.9710 0.0240 1.0000 Uiso R . . . . .
H452 H -0.1428 0.8388 0.9899 0.0239 1.0000 Uiso R . . . . .
H461 H -0.1551 0.9420 1.1148 0.0270 1.0000 Uiso R . . . . .
H462 H -0.2676 0.9205 1.0443 0.0271 1.0000 Uiso R . . . . .
H481 H -0.3220 0.7939 1.2030 0.0290 1.0000 Uiso R . . . . .
H482 H -0.1872 0.8603 1.2074 0.0291 1.0000 Uiso R . . . . .
H491 H -0.2192 0.6937 1.1447 0.0272 1.0000 Uiso R . . . . .
H492 H -0.3287 0.6773 1.0753 0.0269 1.0000 Uiso R . . . . .
H501 H 0.0619 0.7651 1.0455 0.0231 1.0000 Uiso R . . . . .
H511 H 0.2610 0.8259 1.1094 0.0218 1.0000 Uiso R . . . . .
H521 H 0.4226 0.4796 0.9280 0.0210 1.0000 Uiso R . . . . .
H531 H 0.5060 0.4510 0.8148 0.0211 1.0000 Uiso R . . . . .
H541 H 0.6467 0.4637 0.7617 0.0231 1.0000 Uiso R . . . . .
H542 H 0.5614 0.4323 0.6729 0.0227 1.0000 Uiso R . . . . .
H552 H 0.8119 0.5502 0.7243 0.0230 1.0000 Uiso R . . . . .
H551 H 0.7522 0.4392 0.6552 0.0230 1.0000 Uiso R . . . . .
H562 H 0.6553 0.5213 0.4548 0.0331 1.0000 Uiso R . . . . .
H561 H 0.7319 0.4647 0.4100 0.0331 1.0000 Uiso R . . . . .
H572 H 0.6981 0.6252 0.3885 0.0393 1.0000 Uiso R . . . . .
H571 H 0.6729 0.5210 0.3172 0.0392 1.0000 Uiso R . . . . .
H592 H 1.0155 0.7142 0.4308 0.0323 1.0000 Uiso R . . . . .
H591 H 0.9101 0.7526 0.4470 0.0324 1.0000 Uiso R . . . . .
H603 H 0.9226 0.6860 0.2802 0.0698 1.0000 Uiso R . . . . .
H601 H 0.8077 0.7041 0.3046 0.0696 1.0000 Uiso R . . . . .
H602 H 0.7931 0.6030 0.2346 0.0700 1.0000 Uiso R . . . . .
H611 H 0.9799 0.5628 0.3131 0.0601 1.0000 Uiso R . . . . .
H613 H 0.9113 0.5094 0.3677 0.0600 1.0000 Uiso R . . . . .
H612 H 0.8476 0.4830 0.2742 0.0601 1.0000 Uiso R . . . . .
H671 H 0.2821 0.1916 0.4115 0.0290 1.0000 Uiso R . . . . .
H681 H 0.1362 0.0894 0.4538 0.0353 1.0000 Uiso R . . . . .
H701 H 0.3888 0.1239 0.6420 0.0443 1.0000 Uiso R . . . . .
H711 H 0.5348 0.2301 0.6031 0.0350 1.0000 Uiso R . . . . .
H722 H 0.1917 0.0093 0.6175 0.0752 1.0000 Uiso R . . . . .
H721 H 0.1029 0.0602 0.6036 0.0753 1.0000 Uiso R . . . . .
H723 H 0.1047 -0.0299 0.5296 0.0750 1.0000 Uiso R . . . . .
H781 H 0.6038 0.9304 0.7478 0.0311 1.0000 Uiso R . . . . .
H791 H 0.5914 1.0123 0.6602 0.0363 1.0000 Uiso R . . . . .
H811 H 0.8281 1.1465 0.5951 0.0824 1.0000 Uiso R . . . . .
H813 H 0.7562 1.1963 0.6507 0.0826 1.0000 Uiso R . . . . .
H812 H 0.6882 1.0964 0.5743 0.0825 1.0000 Uiso R . . . . .
H821 H 0.9505 1.1296 0.7051 0.0434 1.0000 Uiso R . . . . .
H831 H 0.9654 1.0472 0.7921 0.0360 1.0000 Uiso R . . . . .
H421 H -0.1576(17) 0.5535(18) 1.031(2) 0.022(2) 1.0000 Uiso D . . . . .
H311 H 0.509(2) 0.7686(15) 1.0856(14) 0.020(2) 1.0000 Uiso D . . . . .
H261 H 0.3140(19) 0.9767(18) 1.0463(16) 0.020(2) 1.0000 Uiso D . . . . .
H231 H 0.0894(19) 0.9267(19) 0.9734(16) 0.024(2) 1.0000 Uiso D . . . . .
H111 H 0.6644(17) 0.4943(15) 0.5724(12) 0.024(2) 1.0000 Uiso D . . . . .

loop_
_atom_site_aniso_label
_atom_site_aniso_U_11
_atom_site_aniso_U_22
_atom_site_aniso_U_33
_atom_site_aniso_U_23
_atom_site_aniso_U_13
_atom_site_aniso_U_12
Cl1 0.0249(4) 0.0316(5) 0.0256(4) 0.0046(4) -0.0010(3) -0.0004(4)
C2 0.0194(16) 0.0216(17) 0.0199(16) 0.0056(14) 0.0014(13) -0.0007(13)
C3 0.0302(18) 0.0220(17) 0.0190(16) 0.0031(14) 0.0076(14) 0.0091(15)
C4 0.0225(17) 0.0261(18) 0.0238(17) 0.0101(15) 0.0070(14) 0.0094(14)
C5 0.0177(15) 0.0219(16) 0.0196(16) 0.0070(13) 0.0076(13) 0.0068(13)
C6 0.0226(18) 0.034(2) 0.0266(19) -0.0017(16) 0.0052(15) 0.0113(16)
C7 0.0186(17) 0.042(2) 0.032(2) 0.0075(18) 0.0039(15) 0.0090(16)
C8 0.0182(16) 0.0260(17) 0.0170(16) 0.0066(14) 0.0065(13) 0.0092(13)
C9 0.0168(15) 0.0248(17) 0.0145(15) 0.0044(13) 0.0050(12) 0.0084(13)
C10 0.0148(15) 0.0227(16) 0.0162(15) 0.0041(13) 0.0067(12) 0.0084(13)
N11 0.0137(12) 0.0206(13) 0.0138(12) 0.0062(11) 0.0038(10) 0.0064(11)
C12 0.0180(15) 0.0177(15) 0.0162(15) 0.0070(12) 0.0062(12) 0.0084(12)
C13 0.0180(15) 0.0198(15) 0.0156(15) 0.0080(13) 0.0060(12) 0.0103(13)
N14 0.0213(13) 0.0172(13) 0.0146(12) 0.0068(10) 0.0096(10) 0.0137(11)
C15 0.0129(14) 0.0213(16) 0.0142(14) 0.0078(12) 0.0016(11) 0.0076(12)
C16 0.0145(14) 0.0175(15) 0.0182(15) 0.0101(13) 0.0011(12) 0.0058(12)
C17 0.0120(13) 0.0160(15) 0.0164(14) 0.0044(12) 0.0032(11) 0.0091(12)
O18 0.0138(10) 0.0165(11) 0.0197(11) 0.0060(9) 0.0059(8) 0.0092(9)
C19 0.0160(14) 0.0184(15) 0.0186(15) 0.0110(13) 0.0096(12) 0.0119(12)
C20 0.0197(15) 0.0165(15) 0.0178(15) 0.0075(12) 0.0075(12) 0.0107(13)
C21 0.0189(15) 0.0162(15) 0.0202(16) 0.0095(13) 0.0066(13) 0.0093(12)
C22 0.0174(15) 0.0194(16) 0.0224(16) 0.0132(13) 0.0077(13) 0.0090(13)
N23 0.0190(13) 0.0207(14) 0.0275(15) 0.0122(12) 0.0098(11) 0.0126(11)
C24 0.0177(16) 0.0236(17) 0.0302(18) 0.0156(15) 0.0052(14) 0.0096(13)
C25 0.0192(16) 0.0204(16) 0.0239(17) 0.0102(14) 0.0035(13) 0.0084(13)
N26 0.0201(13) 0.0141(13) 0.0196(13) 0.0063(11) 0.0094(11) 0.0098(11)
C27 0.0156(15) 0.0214(16) 0.0209(16) 0.0121(13) 0.0060(12) 0.0077(12)
C28 0.0120(14) 0.0171(15) 0.0153(14) 0.0049(12) 0.0040(11) 0.0079(12)
C29 0.0130(14) 0.0179(15) 0.0175(15) 0.0064(12) 0.0045(12) 0.0104(12)
O30 0.0168(11) 0.0185(11) 0.0207(11) 0.0079(9) 0.0088(9) 0.0079(9)
N31 0.0133(12) 0.0198(13) 0.0190(13) 0.0098(11) 0.0065(10) 0.0049(11)
S32 0.0152(3) 0.0182(4) 0.0155(3) 0.0063(3) 0.0063(3) 0.0098(3)
O33 0.0206(11) 0.0260(12) 0.0201(11) 0.0120(10) 0.0040(9) 0.0116(10)
O34 0.0203(11) 0.0221(12) 0.0211(12) 0.0069(10) 0.0072(9) 0.0091(10)
C35 0.0159(15) 0.0195(15) 0.0169(15) 0.0074(13) 0.0072(12) 0.0104(12)
C36 0.0219(16) 0.0192(15) 0.0155(14) 0.0081(12) 0.0093(12) 0.0142(13)
C37 0.0194(15) 0.0169(15) 0.0176(15) 0.0082(12) 0.0113(12) 0.0105(13)
N38 0.0220(14) 0.0206(14) 0.0224(14) 0.0114(12) 0.0119(11) 0.0116(12)
O39 0.0190(12) 0.0248(13) 0.0368(14) 0.0173(11) 0.0074(10) 0.0060(10)
O40 0.0281(13) 0.0323(14) 0.0448(16) 0.0300(13) 0.0116(12) 0.0144(11)
C41 0.0176(15) 0.0196(15) 0.0186(15) 0.0090(13) 0.0090(12) 0.0110(13)
N42 0.0166(13) 0.0169(13) 0.0253(14) 0.0104(12) 0.0067(11) 0.0084(11)
C43 0.0180(15) 0.0190(16) 0.0212(16) 0.0089(13) 0.0031(13) 0.0091(13)
C44 0.0146(14) 0.0183(15) 0.0185(15) 0.0070(13) 0.0035(12) 0.0085(12)
C45 0.0142(15) 0.0228(16) 0.0244(17) 0.0138(14) 0.0046(13) 0.0065(13)
C46 0.0168(15) 0.0223(17) 0.0294(18) 0.0127(14) 0.0104(13) 0.0099(13)
O47 0.0173(11) 0.0267(12) 0.0293(13) 0.0141(10) 0.0110(10) 0.0134(10)
C48 0.0182(16) 0.0348(19) 0.0234(17) 0.0149(15) 0.0062(13) 0.0124(14)
C49 0.0193(16) 0.0287(18) 0.0249(17) 0.0168(15) 0.0067(13) 0.0123(14)
C50 0.0194(16) 0.0204(16) 0.0232(16) 0.0124(13) 0.0086(13) 0.0118(13)
C51 0.0184(15) 0.0189(15) 0.0237(16) 0.0119(13) 0.0122(13) 0.0118(13)
C52 0.0138(14) 0.0204(16) 0.0198(15) 0.0112(13) 0.0039(12) 0.0066(12)
C53 0.0182(15) 0.0162(15) 0.0168(15) 0.0063(12) 0.0033(12) 0.0080(12)
C54 0.0237(16) 0.0203(16) 0.0188(15) 0.0104(13) 0.0086(13) 0.0120(13)
C55 0.0209(16) 0.0217(16) 0.0146(15) 0.0068(13) 0.0061(12) 0.0126(13)
C56 0.0191(16) 0.035(2) 0.0179(16) 0.0114(15) 0.0017(13) 0.0014(15)
C57 0.0229(18) 0.044(2) 0.0229(18) 0.0173(17) 0.0002(14) 0.0038(16)
C58 0.0256(18) 0.039(2) 0.0193(17) 0.0143(16) 0.0054(14) 0.0048(16)
C59 0.0228(17) 0.0295(18) 0.0222(17) 0.0109(15) 0.0091(14) 0.0071(15)
C60 0.039(2) 0.060(3) 0.031(2) 0.028(2) 0.0020(18) 0.001(2)
C61 0.040(2) 0.046(2) 0.0225(19) 0.0060(18) 0.0132(17) 0.008(2)
S62 0.0167(4) 0.0188(4) 0.0169(4) 0.0051(3) 0.0046(3) 0.0080(3)
O63 0.0194(11) 0.0191(11) 0.0231(12) 0.0070(10) 0.0041(9) 0.0078(9)
O64 0.0256(12) 0.0225(12) 0.0171(11) 0.0046(9) 0.0073(9) 0.0113(10)
O65 0.0179(11) 0.0280(13) 0.0258(12) 0.0094(10) 0.0047(10) 0.0107(10)
C66 0.0190(16) 0.0192(16) 0.0201(16) 0.0052(13) 0.0060(13) 0.0070(13)
C67 0.0202(16) 0.0229(17) 0.0250(17) 0.0070(14) 0.0056(14) 0.0091(14)
C68 0.0210(17) 0.0266(18) 0.0303(19) 0.0048(15) 0.0074(15) 0.0061(15)
C69 0.034(2) 0.030(2) 0.0280(19) 0.0085(16) 0.0114(16) 0.0042(16)
C70 0.039(2) 0.038(2) 0.028(2) 0.0181(18) 0.0049(17) 0.0049(18)
C71 0.0265(18) 0.0277(19) 0.0243(18) 0.0098(15) 0.0009(14) 0.0048(15)
C72 0.045(3) 0.048(3) 0.041(2) 0.018(2) 0.016(2) -0.000(2)
S73 0.0179(4) 0.0189(4) 0.0222(4) 0.0026(3) 0.0028(3) 0.0103(3)
O74 0.0273(13) 0.0227(12) 0.0300(13) 0.0030(11) 0.0013(11) 0.0156(11)
O75 0.0209(12) 0.0190(11) 0.0280(13) 0.0079(10) 0.0065(10) 0.0071(9)
O76 0.0204(12) 0.0301(13) 0.0251(13) 0.0028(11) 0.0016(10) 0.0112(10)
C77 0.0221(16) 0.0163(15) 0.0207(16) 0.0005(13) 0.0056(13) 0.0106(13)
C78 0.0213(17) 0.0282(18) 0.0263(18) 0.0077(15) 0.0077(14) 0.0126(14)
C79 0.034(2) 0.037(2) 0.0270(19) 0.0086(16) 0.0091(16) 0.0250(17)
C80 0.050(2) 0.029(2) 0.030(2) 0.0094(16) 0.0188(18) 0.0234(18)
C81 0.080(4) 0.054(3) 0.048(3) 0.031(2) 0.028(3) 0.036(3)
C82 0.035(2) 0.030(2) 0.040(2) 0.0126(18) 0.0166(18) 0.0079(17)
C83 0.0216(17) 0.0256(18) 0.033(2) 0.0055(16) 0.0068(15) 0.0068(15)

loop_
_atom_type_symbol
_atom_type_scat_dispersion_real
_atom_type_scat_dispersion_imag
_atom_type_scat_Cromer_Mann_a1
_atom_type_scat_Cromer_Mann_b1
_atom_type_scat_Cromer_Mann_a2
_atom_type_scat_Cromer_Mann_b2
_atom_type_scat_Cromer_Mann_a3
_atom_type_scat_Cromer_Mann_b3
_atom_type_scat_Cromer_Mann_a4
_atom_type_scat_Cromer_Mann_b4
_atom_type_scat_Cromer_Mann_c
_atom_type_scat_source
C 0.0181 0.0091 2.3100 20.8439 1.0200 10.2075 1.5886 0.5687 0.8650 51.6512 0.2156 'International Tables Vol C 4.2.6.8 and 6.1.1.4'
H 0.0000 0.0000 0.4930 10.5109 0.3229 26.1257 0.1402 3.1424 0.0408 57.7998 0.0030 'International Tables Vol C 4.2.6.8 and 6.1.1.4'
O 0.0492 0.0322 3.0485 13.2771 2.2868 5.7011 1.5463 0.3239 0.8670 32.9089 0.2508 'International Tables Vol C 4.2.6.8 and 6.1.1.4'
S 0.3331 0.5567 6.9053 1.4679 5.2034 22.2151 1.4379 0.2536 1.5863 56.1720 0.8669 'International Tables Vol C 4.2.6.8 and 6.1.1.4'
N 0.0311 0.0180 12.2126 0.0057 3.1322 9.8933 2.0125 28.9975 1.1663 0.5826 -11.5290 'International Tables Vol C 4.2.6.8 and 6.1.1.4'
Cl 0.3639 0.7018 11.4604 0.0104 7.1964 1.1662 6.2556 18.5194 1.6455 47.7784 -9.5574 'International Tables Vol C 4.2.6.8 and 6.1.1.4'

loop_
_geom_angle_atom_site_label_1
_geom_angle_site_symmetry_1
_geom_angle_atom_site_label_2
_geom_angle_site_symmetry_2
_geom_angle_atom_site_label_3
_geom_angle_site_symmetry_3
_geom_angle
_geom_angle_publ_flag
Cl1 . C2 . C3 . 120.2(3) yes
Cl1 . C2 . C7 . 118.3(3) yes
C3 . C2 . C7 . 121.5(3) yes
C2 . C3 . C4 . 119.7(3) yes
C2 . C3 . H31 . 120.0 no
C4 . C3 . H31 . 120.3 no
C3 . C4 . C5 . 120.6(3) yes
C3 . C4 . H41 . 120.8 no
C5 . C4 . H41 . 118.6 no
C4 . C5 . C6 . 118.2(3) yes
C4 . C5 . C8 . 121.7(3) yes
C6 . C5 . C8 . 120.0(3) yes
C5 . C6 . C7 . 121.7(3) yes
C5 . C6 . H61 . 118.5 no
C7 . C6 . H61 . 119.8 no
C6 . C7 . C2 . 118.3(3) yes
C6 . C7 . H71 . 121.1 no
C2 . C7 . H71 . 120.6 no
C5 . C8 . C9 . 124.3(3) yes
C5 . C8 . C59 . 113.9(3) yes
C9 . C8 . C59 . 121.7(3) yes
C8 . C9 . C10 . 121.6(3) yes
C8 . C9 . C56 . 122.8(3) yes
C10 . C9 . C56 . 115.3(3) yes
C9 . C10 . N11 . 114.2(3) yes
C9 . C10 . H101 . 109.4 no
N11 . C10 . H101 . 107.5 no
C9 . C10 . H102 . 109.1 no
N11 . C10 . H102 . 106.8 no
H101 . C10 . H102 . 109.8 no
C10 . N11 . C12 . 112.6(2) yes
C10 . N11 . C55 . 109.5(2) yes
C12 . N11 . C55 . 109.8(2) yes
C10 . N11 . H111 . 108.9(14) no
C12 . N11 . H111 . 107.9(14) no
C55 . N11 . H111 . 108.1(14) no
N11 . C12 . C13 . 110.4(2) yes
N11 . C12 . H122 . 108.7 no
C13 . C12 . H122 . 110.0 no
N11 . C12 . H121 . 108.6 no
C13 . C12 . H121 . 109.4 no
H122 . C12 . H121 . 109.8 no
C12 . C13 . N14 . 111.2(2) yes
C12 . C13 . H132 . 107.7 no
N14 . C13 . H132 . 109.5 no
C12 . C13 . H131 . 109.4 no
N14 . C13 . H131 . 109.5 no
H132 . C13 . H131 . 109.6 no
C13 . N14 . C15 . 120.6(2) yes
C13 . N14 . C54 . 112.4(2) yes
C15 . N14 . C54 . 118.5(3) yes
N14 . C15 . C16 . 120.6(3) yes
N14 . C15 . C53 . 121.7(3) yes
C16 . C15 . C53 . 117.6(3) yes
C15 . C16 . C17 . 120.0(3) yes
C15 . C16 . H161 . 120.7 no
C17 . C16 . H161 . 119.3 no
C16 . C17 . O18 . 116.3(3) yes
C16 . C17 . C28 . 122.5(3) yes
O18 . C17 . C28 . 120.8(3) yes
C17 . O18 . C19 . 119.0(2) yes
O18 . C19 . C20 . 124.9(3) yes
O18 . C19 . C27 . 113.9(3) yes
C20 . C19 . C27 . 121.2(3) yes
C19 . C20 . C21 . 118.3(3) yes
C19 . C20 . H201 . 120.7 no
C21 . C20 . H201 . 121.0 no
C20 . C21 . C22 . 118.3(3) yes
C20 . C21 . C25 . 136.4(3) yes
C22 . C21 . C25 . 105.3(3) yes
C21 . C22 . N23 . 109.7(3) yes
C21 . C22 . N26 . 122.3(3) yes
N23 . C22 . N26 . 128.0(3) yes
C22 . N23 . C24 . 107.4(3) yes
C22 . N23 . H231 . 125.6(13) no
C24 . N23 . H231 . 126.4(13) no
N23 . C24 . C25 . 110.4(3) yes
N23 . C24 . H241 . 123.4 no
C25 . C24 . H241 . 126.1 no
C21 . C25 . C24 . 107.2(3) yes
C21 . C25 . H251 . 126.2 no
C24 . C25 . H251 . 126.6 no
C22 . N26 . C27 . 119.3(3) yes
C22 . N26 . H261 . 120.3(12) no
C27 . N26 . H261 . 120.1(12) no
C19 . C27 . N26 . 120.6(3) yes
C19 . C27 . H271 . 120.6 no
N26 . C27 . H271 . 118.8 no
C17 . C28 . C29 . 127.4(3) yes
C17 . C28 . C52 . 116.7(3) yes
C29 . C28 . C52 . 115.9(3) yes
C28 . C29 . O30 . 122.8(3) yes
C28 . C29 . N31 . 116.3(3) yes
O30 . C29 . N31 . 120.9(3) yes
C29 . N31 . S32 . 122.7(2) yes
C29 . N31 . H311 . 118.7(13) no
S32 . N31 . H311 . 117.5(13) no
N31 . S32 . O33 . 110.62(14) yes
N31 . S32 . O34 . 103.48(14) yes
O33 . S32 . O34 . 119.51(14) yes
N31 . S32 . C35 . 101.91(14) yes
O33 . S32 . C35 . 108.81(14) yes
O34 . S32 . C35 . 111.01(14) yes
S32 . C35 . C36 . 120.2(2) yes
S32 . C35 . C51 . 119.2(2) yes
C36 . C35 . C51 . 120.3(3) yes
C35 . C36 . C37 . 119.9(3) yes
C35 . C36 . H361 . 120.3 no
C37 . C36 . H361 . 119.8 no
C36 . C37 . N38 . 115.9(3) yes
C36 . C37 . C41 . 121.9(3) yes
N38 . C37 . C41 . 122.2(3) yes
C37 . N38 . O39 . 119.4(3) yes
C37 . N38 . O40 . 118.6(3) yes
O39 . N38 . O40 . 122.0(3) yes
C37 . C41 . N42 . 124.5(3) yes
C37 . C41 . C50 . 115.4(3) yes
N42 . C41 . C50 . 120.1(3) yes
C41 . N42 . C43 . 123.3(3) yes
C41 . N42 . H421 . 118.2(12) no
C43 . N42 . H421 . 118.5(12) no
N42 . C43 . C44 . 112.4(3) yes
N42 . C43 . H432 . 107.5 no
C44 . C43 . H432 . 107.7 no
N42 . C43 . H431 . 110.7 no
C44 . C43 . H431 . 109.6 no
H432 . C43 . H431 . 108.9 no
C43 . C44 . C45 . 110.2(3) yes
C43 . C44 . C49 . 111.6(3) yes
C45 . C44 . C49 . 110.3(3) yes
C43 . C44 . H441 . 107.7 no
C45 . C44 . H441 . 108.0 no
C49 . C44 . H441 . 109.0 no
C44 . C45 . C46 . 111.5(3) yes
C44 . C45 . H451 . 109.3 no
C46 . C45 . H451 . 108.7 no
C44 . C45 . H452 . 109.9 no
C46 . C45 . H452 . 108.4 no
H451 . C45 . H452 . 109.0 no
C45 . C46 . O47 . 112.5(3) yes
C45 . C46 . H461 . 109.3 no
O47 . C46 . H461 . 109.0 no
C45 . C46 . H462 . 108.7 no
O47 . C46 . H462 . 107.7 no
H461 . C46 . H462 . 109.6 no
C46 . O47 . C48 . 111.0(2) yes
O47 . C48 . C49 . 110.2(3) yes
O47 . C48 . H481 . 107.5 no
C49 . C48 . H481 . 109.8 no
O47 . C48 . H482 . 109.4 no
C49 . C48 . H482 . 109.4 no
H481 . C48 . H482 . 110.5 no
C44 . C49 . C48 . 110.6(3) yes
C44 . C49 . H491 . 109.7 no
C48 . C49 . H491 . 109.8 no
C44 . C49 . H492 . 108.4 no
C48 . C49 . H492 . 108.8 no
H491 . C49 . H492 . 109.5 no
C41 . C50 . C51 . 122.3(3) yes
C41 . C50 . H501 . 118.8 no
C51 . C50 . H501 . 118.8 no
C35 . C51 . C50 . 120.1(3) yes
C35 . C51 . H511 . 119.8 no
C50 . C51 . H511 . 120.1 no
C28 . C52 . C53 . 122.4(3) yes
C28 . C52 . H521 . 118.5 no
C53 . C52 . H521 . 119.1 no
C15 . C53 . C52 . 120.6(3) yes
C15 . C53 . H531 . 120.2 no
C52 . C53 . H531 . 119.1 no
N14 . C54 . C55 . 110.1(3) yes
N14 . C54 . H541 . 109.4 no
C55 . C54 . H541 . 107.9 no
N14 . C54 . H542 . 109.8 no
C55 . C54 . H542 . 110.2 no
H541 . C54 . H542 . 109.4 no
C54 . C55 . N11 . 111.0(2) yes
C54 . C55 . H552 . 109.6 no
N11 . C55 . H552 . 107.7 no
C54 . C55 . H551 . 109.7 no
N11 . C55 . H551 . 108.0 no
H552 . C55 . H551 . 110.8 no
C9 . C56 . C57 . 113.3(3) yes
C9 . C56 . H562 . 109.0 no
C57 . C56 . H562 . 109.0 no
C9 . C56 . H561 . 108.3 no
C57 . C56 . H561 . 108.6 no
H562 . C56 . H561 . 108.7 no
C56 . C57 . C58 . 112.4(3) yes
C56 . C57 . H572 . 108.4 no
C58 . C57 . H572 . 108.6 no
C56 . C57 . H571 . 108.7 no
C58 . C57 . H571 . 109.0 no
H572 . C57 . H571 . 109.7 no
C57 . C58 . C59 . 107.4(3) yes
C57 . C58 . C60 . 109.5(3) yes
C59 . C58 . C60 . 109.7(3) yes
C57 . C58 . C61 . 111.3(3) yes
C59 . C58 . C61 . 109.9(3) yes
C60 . C58 . C61 . 109.0(3) yes
C58 . C59 . C8 . 114.1(3) yes
C58 . C59 . H592 . 108.5 no
C8 . C59 . H592 . 107.9 no
C58 . C59 . H591 . 109.0 no
C8 . C59 . H591 . 107.8 no
H592 . C59 . H591 . 109.3 no
C58 . C60 . H603 . 109.1 no
C58 . C60 . H601 . 109.0 no
H603 . C60 . H601 . 109.7 no
C58 . C60 . H602 . 109.2 no
H603 . C60 . H602 . 109.8 no
H601 . C60 . H602 . 110.0 no
C58 . C61 . H611 . 109.9 no
C58 . C61 . H613 . 110.2 no
H611 . C61 . H613 . 109.9 no
C58 . C61 . H612 . 108.2 no
H611 . C61 . H612 . 109.3 no
H613 . C61 . H612 . 109.3 no
O63 . S62 . O64 . 112.07(14) yes
O63 . S62 . O65 . 110.58(14) yes
O64 . S62 . O65 . 114.98(14) yes
O63 . S62 . C66 . 104.97(14) yes
O64 . S62 . C66 . 106.42(15) yes
O65 . S62 . C66 . 107.10(15) yes
S62 . C66 . C67 . 119.4(3) yes
S62 . C66 . C71 . 120.6(3) yes
C67 . C66 . C71 . 120.0(3) yes
C66 . C67 . C68 . 119.5(3) yes
C66 . C67 . H671 . 119.9 no
C68 . C67 . H671 . 120.6 no
C67 . C68 . C69 . 121.1(3) yes
C67 . C68 . H681 . 119.6 no
C69 . C68 . H681 . 119.3 no
C68 . C69 . C70 . 118.5(3) yes
C68 . C69 . C72 . 120.8(4) yes
C70 . C69 . C72 . 120.7(4) yes
C69 . C70 . C71 . 121.0(4) yes
C69 . C70 . H701 . 119.3 no
C71 . C70 . H701 . 119.6 no
C70 . C71 . C66 . 119.8(3) yes
C70 . C71 . H711 . 120.4 no
C66 . C71 . H711 . 119.8 no
C69 . C72 . H722 . 109.8 no
C69 . C72 . H721 . 110.3 no
H722 . C72 . H721 . 109.9 no
C69 . C72 . H723 . 109.2 no
H722 . C72 . H723 . 108.6 no
H721 . C72 . H723 . 109.0 no
O74 . S73 . O75 . 111.47(15) yes
O74 . S73 . O76 . 113.47(14) yes
O75 . S73 . O76 . 111.73(14) yes
O74 . S73 . C77 . 107.61(15) yes
O75 . S73 . C77 . 105.21(15) yes
O76 . S73 . C77 . 106.80(16) yes
S73 . C77 . C78 . 119.8(3) yes
S73 . C77 . C83 . 120.0(3) yes
C78 . C77 . C83 . 120.2(3) yes
C77 . C78 . C79 . 119.2(3) yes
C77 . C78 . H781 . 120.1 no
C79 . C78 . H781 . 120.6 no
C78 . C79 . C80 . 121.4(4) yes
C78 . C79 . H791 . 119.4 no
C80 . C79 . H791 . 119.2 no
C79 . C80 . C81 . 120.1(4) yes
C79 . C80 . C82 . 118.2(4) yes
C81 . C80 . C82 . 121.6(4) yes
C80 . C81 . H811 . 109.6 no
C80 . C81 . H813 . 110.9 no
H811 . C81 . H813 . 108.7 no
C80 . C81 . H812 . 110.1 no
H811 . C81 . H812 . 108.9 no
H813 . C81 . H812 . 108.7 no
C80 . C82 . C83 . 121.4(4) yes
C80 . C82 . H821 . 118.8 no
C83 . C82 . H821 . 119.8 no
C77 . C83 . C82 . 119.5(4) yes
C77 . C83 . H831 . 120.0 no
C82 . C83 . H831 . 120.5 no

loop_
_geom_bond_atom_site_label_1
_geom_bond_site_symmetry_1
_geom_bond_atom_site_label_2
_geom_bond_site_symmetry_2
_geom_bond_distance
_geom_bond_publ_flag
Cl1 . C2 . 1.747(3) yes
C2 . C3 . 1.372(5) yes
C2 . C7 . 1.379(5) yes
C3 . C4 . 1.391(5) yes
C3 . H31 . 0.937 no
C4 . C5 . 1.385(5) yes
C4 . H41 . 0.945 no
C5 . C6 . 1.398(5) yes
C5 . C8 . 1.496(4) yes
C6 . C7 . 1.386(5) yes
C6 . H61 . 0.948 no
C7 . H71 . 0.945 no
C8 . C9 . 1.339(5) yes
C8 . C59 . 1.517(5) yes
C9 . C10 . 1.504(4) yes
C9 . C56 . 1.506(4) yes
C10 . N11 . 1.506(4) yes
C10 . H101 . 0.983 no
C10 . H102 . 0.981 no
N11 . C12 . 1.500(4) yes
N11 . C55 . 1.495(4) yes
N11 . H111 . 0.896(18) no
C12 . C13 . 1.515(4) yes
C12 . H122 . 0.983 no
C12 . H121 . 0.979 no
C13 . N14 . 1.464(4) yes
C13 . H132 . 0.971 no
C13 . H131 . 0.977 no
N14 . C15 . 1.378(4) yes
N14 . C54 . 1.461(4) yes
C15 . C16 . 1.416(4) yes
C15 . C53 . 1.408(4) yes
C16 . C17 . 1.382(4) yes
C16 . H161 . 0.934 no
C17 . O18 . 1.399(4) yes
C17 . C28 . 1.398(4) yes
O18 . C19 . 1.378(3) yes
C19 . C20 . 1.386(4) yes
C19 . C27 . 1.384(4) yes
C20 . C21 . 1.384(4) yes
C20 . H201 . 0.937 no
C21 . C22 . 1.419(4) yes
C21 . C25 . 1.427(4) yes
C22 . N23 . 1.354(4) yes
C22 . N26 . 1.336(4) yes
N23 . C24 . 1.382(4) yes
N23 . H231 . 0.859(18) no
C24 . C25 . 1.362(5) yes
C24 . H241 . 0.941 no
C25 . H251 . 0.938 no
N26 . C27 . 1.355(4) yes
N26 . H261 . 0.867(18) no
C27 . H271 . 0.939 no
C28 . C29 . 1.480(4) yes
C28 . C52 . 1.394(4) yes
C29 . O30 . 1.219(4) yes
C29 . N31 . 1.384(4) yes
N31 . S32 . 1.663(3) yes
N31 . H311 . 0.852(18) no
S32 . O33 . 1.429(2) yes
S32 . O34 . 1.430(2) yes
S32 . C35 . 1.744(3) yes
C35 . C36 . 1.369(4) yes
C35 . C51 . 1.404(4) yes
C36 . C37 . 1.391(4) yes
C36 . H361 . 0.946 no
C37 . N38 . 1.441(4) yes
C37 . C41 . 1.427(4) yes
N38 . O39 . 1.238(4) yes
N38 . O40 . 1.232(4) yes
C41 . N42 . 1.342(4) yes
C41 . C50 . 1.427(4) yes
N42 . C43 . 1.456(4) yes
N42 . H421 . 0.859(18) no
C43 . C44 . 1.542(4) yes
C43 . H432 . 0.977 no
C43 . H431 . 0.982 no
C44 . C45 . 1.525(4) yes
C44 . C49 . 1.525(4) yes
C44 . H441 . 0.995 no
C45 . C46 . 1.517(5) yes
C45 . H451 . 0.980 no
C45 . H452 . 0.977 no
C46 . O47 . 1.437(4) yes
C46 . H461 . 0.984 no
C46 . H462 . 0.983 no
O47 . C48 . 1.431(4) yes
C48 . C49 . 1.512(5) yes
C48 . H481 . 0.980 no
C48 . H482 . 0.978 no
C49 . H491 . 0.974 no
C49 . H492 . 0.983 no
C50 . C51 . 1.361(4) yes
C50 . H501 . 0.942 no
C51 . H511 . 0.950 no
C52 . C53 . 1.377(4) yes
C52 . H521 . 0.951 no
C53 . H531 . 0.938 no
C54 . C55 . 1.519(4) yes
C54 . H541 . 0.977 no
C54 . H542 . 0.980 no
C55 . H552 . 0.977 no
C55 . H551 . 0.985 no
C56 . C57 . 1.526(5) yes
C56 . H562 . 0.976 no
C56 . H561 . 0.976 no
C57 . C58 . 1.530(5) yes
C57 . H572 . 0.983 no
C57 . H571 . 0.976 no
C58 . C59 . 1.529(5) yes
C58 . C60 . 1.528(5) yes
C58 . C61 . 1.529(6) yes
C59 . H592 . 0.982 no
C59 . H591 . 0.984 no
C60 . H603 . 0.972 no
C60 . H601 . 0.974 no
C60 . H602 . 0.968 no
C61 . H611 . 0.974 no
C61 . H613 . 0.978 no
C61 . H612 . 0.968 no
S62 . O63 . 1.473(2) yes
S62 . O64 . 1.443(2) yes
S62 . O65 . 1.455(2) yes
S62 . C66 . 1.780(3) yes
C66 . C67 . 1.393(5) yes
C66 . C71 . 1.381(5) yes
C67 . C68 . 1.386(5) yes
C67 . H671 . 0.951 no
C68 . C69 . 1.392(6) yes
C68 . H681 . 0.950 no
C69 . C70 . 1.384(6) yes
C69 . C72 . 1.517(5) yes
C70 . C71 . 1.391(5) yes
C70 . H701 . 0.944 no
C71 . H711 . 0.948 no
C72 . H722 . 0.966 no
C72 . H721 . 0.972 no
C72 . H723 . 0.967 no
S73 . O74 . 1.445(2) yes
S73 . O75 . 1.475(2) yes
S73 . O76 . 1.463(2) yes
S73 . C77 . 1.770(4) yes
C77 . C78 . 1.391(5) yes
C77 . C83 . 1.392(5) yes
C78 . C79 . 1.385(5) yes
C78 . H781 . 0.945 no
C79 . C80 . 1.392(6) yes
C79 . H791 . 0.947 no
C80 . C81 . 1.510(6) yes
C80 . C82 . 1.389(6) yes
C81 . H811 . 0.963 no
C81 . H813 . 0.964 no
C81 . H812 . 0.964 no
C82 . C83 . 1.381(6) yes
C82 . H821 . 0.945 no
C83 . H831 . 0.951 no

loop_
_geom_hbond_atom_site_label_D
_geom_hbond_site_symmetry_D
_geom_hbond_atom_site_label_H
_geom_hbond_site_symmetry_H
_geom_hbond_atom_site_label_A
_geom_hbond_site_symmetry_A
_geom_hbond_angle_DHA
_geom_hbond_distance_DH
_geom_hbond_distance_HA
_geom_hbond_distance_DA
_geom_hbond_publ_flag
C7 . H71 . O64 2_766 171 0.95 2.49 3.428(5) yes
C12 . H122 . O74 . 128 0.98 2.34 3.043(5) yes
C24 . H241 . O74 1_455 161 0.94 2.30 3.205(5) yes
C45 . H451 . C16 1_455 170 0.98 2.60 3.569(5) yes
C53 . H531 . O33 2_667 164 0.94 2.54 3.451(5) yes
C54 . H541 . O33 2_667 134 0.98 2.46 3.209(5) yes
C55 . H551 . O65 . 126 0.99 2.44 3.121(5) yes
N42 . H421 . O30 2_567 139.9(19) 0.859 2.205 2.915(5) yes
N42 . H421 . O39 . 129.7(17) 0.859 2.023 2.655(5) yes
N31 . H311 . O47 1_655 151(3) 0.852 2.061 2.837(5) yes
N26 . H261 . O75 2_677 173(2) 0.867 1.755 2.617(5) yes
N23 . H231 . O76 2_677 154(3) 0.859 2.055 2.851(5) yes
N11 . H111 . O63 . 168(2) 0.896 1.891 2.772(5) yes
